data_1572138
loop_
_publ_author_name
'Zhong, Rui'
'Wang, Mengyu'
'Wang, Xingdong'
'Wang, Shumeng'
'Shao, Shiyang'
'Wang, Lixiang'

_publ_section_title
;
 10-Dibenzothiophenyl-9,9-diphenylacridane-based multiple resonance
 emitters for high-efficiency narrowband green OLEDs with CIE <i>y</i>
 &gt; 0.7 at high doping concentrations.
;
_journal_issue 33
_journal_name_full 'Chemical science'
_journal_page_first 13290
_journal_page_last 13298
_journal_paper_doi 10.1039/d4sc03705g
_journal_volume 15
_journal_year 2024
_chemical_formula_moiety 'C57 H45 B N2 S, 0.5(C6 H14)'
_chemical_formula_sum 'C60 H52 B N2 S'
_chemical_formula_weight 843.90
_space_group_crystal_system triclinic
_space_group_IT_number 2
_space_group_name_Hall '-P 1'
_space_group_name_H-M_alt 'P -1'
_atom_sites_solution_hydrogens geom
_atom_sites_solution_primary dual
_audit_creation_date 2024-03-31
_audit_creation_method
;
Olex2 1.5
(compiled 2023.08.24 svn.re1ec1418 for OlexSys, GUI svn.r6817)
;
_audit_update_record
;
2024-04-22 deposited with the CCDC.	2024-07-15 downloaded from the CCDC.
;
_cell_angle_alpha 101.306(14)
_cell_angle_beta 101.726(15)
_cell_angle_gamma 97.471(14)
_cell_formula_units_Z 2
_cell_length_a 11.287(6)
_cell_length_b 12.693(6)
_cell_length_c 18.454(10)
_cell_measurement_reflns_used 9801
_cell_measurement_temperature 300.0
_cell_measurement_theta_max 29.99
_cell_measurement_theta_min 2.23
_cell_volume 2498(2)
_computing_cell_refinement 'SAINT V8.40A (Bruker, 2019)'
_computing_data_reduction 'SAINT V8.40A (Bruker, 2019)'
_computing_molecular_graphics 'Olex2 1.5 (Dolomanov et al., 2009)'
_computing_publication_material 'Olex2 1.5 (Dolomanov et al., 2009)'
_computing_structure_refinement 'SHELXL 2018/3 (Sheldrick, 2015)'
_computing_structure_solution 'SHELXT 2018/2 (Sheldrick, 2018)'
_diffrn_ambient_temperature 300.0
_diffrn_measured_fraction_theta_full 0.996
_diffrn_measured_fraction_theta_max 0.984
_diffrn_measurement_device_type 'CCD area detector'
_diffrn_measurement_method 'phi and omega scans'
_diffrn_radiation_monochromator graphite
_diffrn_radiation_type MoK\a
_diffrn_radiation_wavelength 0.71073
_diffrn_reflns_av_R_equivalents 0.1410
_diffrn_reflns_av_unetI/netI 0.0918
_diffrn_reflns_Laue_measured_fraction_full 0.996
_diffrn_reflns_Laue_measured_fraction_max 0.984
_diffrn_reflns_limit_h_max 15
_diffrn_reflns_limit_h_min -16
_diffrn_reflns_limit_k_max 17
_diffrn_reflns_limit_k_min -17
_diffrn_reflns_limit_l_max 26
_diffrn_reflns_limit_l_min -26
_diffrn_reflns_number 139869
_diffrn_reflns_point_group_measured_fraction_full 0.996
_diffrn_reflns_point_group_measured_fraction_max 0.984
_diffrn_reflns_theta_full 25.242
_diffrn_reflns_theta_max 30.392
_diffrn_reflns_theta_min 1.956
_diffrn_source_current 1.4
_diffrn_source_power 0.07
_diffrn_source_voltage 50.0
_exptl_absorpt_coefficient_mu 0.104
_exptl_absorpt_correction_T_max 0.7460
_exptl_absorpt_correction_T_min 0.5638
_exptl_absorpt_correction_type none
_exptl_absorpt_process_details
;
 SADABS 2016/2: Krause, L., Herbst-Irmer, R., Sheldrick G.M. & Stalke D.,
 J. Appl. Cryst. 48 (2015) 3-10
;
_exptl_crystal_colour 'clear yellow'
_exptl_crystal_colour_lustre clear
_exptl_crystal_colour_primary yellow
_exptl_crystal_density_diffrn 1.122
_exptl_crystal_description block
_exptl_crystal_F_000 894
_exptl_crystal_recrystallization_method 'Re-crystallisation from solvent'
_exptl_crystal_size_max 0.2
_exptl_crystal_size_mid 0.2
_exptl_crystal_size_min 0.1
_refine_diff_density_max 0.915
_refine_diff_density_min -0.413
_refine_diff_density_rms 0.072
_refine_ls_extinction_method none
_refine_ls_goodness_of_fit_ref 1.066
_refine_ls_hydrogen_treatment constr
_refine_ls_matrix_type full
_refine_ls_number_parameters 612
_refine_ls_number_reflns 14837
_refine_ls_number_restraints 46
_refine_ls_restrained_S_all 1.075
_refine_ls_R_factor_all 0.1857
_refine_ls_R_factor_gt 0.0976
_refine_ls_shift/su_max 0.000
_refine_ls_shift/su_mean 0.000
_refine_ls_structure_factor_coef Fsqd
_refine_ls_weighting_details 'w=1/[\s^2^(Fo^2^)+(0.1369P)^2^+1.0771P] where P=(Fo^2^+2Fc^2^)/3'
_refine_ls_weighting_scheme calc
_refine_ls_wR_factor_gt 0.2474
_refine_ls_wR_factor_ref 0.3020
_reflns_Friedel_coverage 0.000
_reflns_number_gt 7630
_reflns_number_total 14837
_reflns_threshold_expression 'I > 2\s(I)'
_cod_data_source_file d4sc03705g2.cif
_cod_data_source_block mo_20230426001_0m
_cod_depositor_comments 'Adding full bibliography for 1572138.cif.'
_cod_original_cell_volume 2499(2)
_cod_database_code 1572138
_shelx_shelxl_version_number 2018/3
_shelx_space_group_comment
;
The symmetry employed for this shelxl refinement is uniquely defined
by the following loop, which should always be used as a source of
symmetry information in preference to the above space-group names.
They are only intended as comments.
;
_shelx_estimated_absorpt_t_max 0.990
_shelx_estimated_absorpt_t_min 0.979
_olex2_refinement_description
;
1. Restrained distances
 C6-C5
 1.51 with sigma of 0.01
 C5-C4
 1.51 with sigma of 0.01
 C4-C1
 1.51 with sigma of 0.01
 C1-C2
 1.51 with sigma of 0.01
 C2-C3
 1.51 with sigma of 0.01
 H00N-H018
 2 with sigma of 0.001
 C2-C4
 2.5 with sigma of 0.04
 C3-C1
 2.5 with sigma of 0.04
 C1-C5
 2.5 with sigma of 0.04
 C4-C6
 2.5 with sigma of 0.04
2. Uiso/Uaniso restraints and constraints
Uanis(C6) \\sim Ueq, Uanis(C5) \\sim Ueq, Uanis(C4) \\sim Ueq, Uanis(C1) \\sim
Ueq, Uanis(C2) \\sim Ueq, Uanis(C3) \\sim Ueq: with sigma of 0.005 and sigma
for terminal atoms of 0.01
3. Others
 Fixed Sof: C1(0.5) H1A(0.5) H1B(0.5) C2(0.5) H2A(0.5) H2B(0.5) C4(0.5)
 H4A(0.5) H4B(0.5) C3(0.5) H3A(0.5) H3B(0.5) H3C(0.5) C5(0.5) H5A(0.5) H5B(0.5)
 C6(0.5) H6A(0.5) H6B(0.5) H6C(0.5)
4.a Secondary CH2 refined with riding coordinates:
 C1(H1A,H1B), C2(H2A,H2B), C4(H4A,H4B), C5(H5A,H5B)
4.b Aromatic/amide H refined with riding coordinates:
 C009(H009), C00A(H00A), C00C(H00C), C00I(H00I), C00N(H00N), C00O(H00O),
 C00Q(H00Q), C00R(H00R), C00S(H00S), C00V(H00V), C00W(H00W), C00X(H00X),
 C00Y(H00Y), C011(H011), C012(H012), C013(H013), C014(H014), C017(H017),
 C018(H018), C019(H019), C01A(H01A), C01C(H01C), C01D(H01D), C01G(H01G),
 C01H(H01H), C01I(H01I), C01J(H01J)
4.c Idealised Me refined as rotating group:
 C01K(H01B,H01E,H01F), C01L(H01K,H01L,H01M), C01M(H01N,H01O,H01P), C01N(H01Q,
 H01R,H01S), C01O(H01T,H01U,H01V), C01P(H01W,H01X,H01Y), C3(H3A,H3B,H3C),
 C6(H6A,H6B,H6C)
;
_olex2_submission_special_instructions 'No special instructions were received'

loop_
_space_group_symop_operation_xyz
'x, y, z'
'-x, -y, -z'

loop_
_atom_site_label
_atom_site_type_symbol
_atom_site_fract_x
_atom_site_fract_y
_atom_site_fract_z
_atom_site_U_iso_or_equiv
_atom_site_adp_type
_atom_site_occupancy
_atom_site_site_symmetry_order
_atom_site_calc_flag
_atom_site_refinement_flags_posn
_atom_site_refinement_flags_adp
_atom_site_refinement_flags_occupancy
_atom_site_disorder_assembly
_atom_site_disorder_group
S001 S 0.72383(7) 0.56318(7) 0.07506(5) 0.0552(2) Uani 1 1 d . . . . .
N002 N 0.3658(2) 0.26348(17) 0.16879(13) 0.0394(5) Uani 1 1 d . . . . .
N003 N 0.3621(2) 0.50454(18) 0.40625(13) 0.0427(5) Uani 1 1 d . . . . .
C004 C 0.1956(2) 0.2327(2) 0.22648(16) 0.0415(6) Uani 1 1 d . . . . .
C005 C 0.3098(2) 0.2948(2) 0.22844(16) 0.0385(6) Uani 1 1 d . . . . .
C006 C 0.0786(2) 0.2194(2) 0.09484(17) 0.0414(6) Uani 1 1 d . . . . .
C007 C 0.1275(2) 0.1520(2) 0.15196(16) 0.0403(6) Uani 1 1 d . . . . .
C008 C 0.2238(3) 0.0906(2) 0.12476(17) 0.0417(6) Uani 1 1 d . . . . .
C009 C 0.6056(3) 0.5027(2) 0.18431(18) 0.0452(7) Uani 1 1 d . . . . .
H009 H 0.648503 0.566204 0.219071 0.054 Uiso 1 1 calc R U . . .
C00A C 0.4746(3) 0.3161(2) 0.07760(17) 0.0431(6) Uani 1 1 d . . . . .
H00A H 0.429245 0.254837 0.041573 0.052 Uiso 1 1 calc R U . . .
C00B C 0.5210(2) 0.4306(2) 0.20666(17) 0.0416(6) Uani 1 1 d . . . . .
C00C C 0.0944(3) 0.1998(2) 0.02169(17) 0.0465(7) Uani 1 1 d . . . . .
H00C H 0.139467 0.146801 0.006322 0.056 Uiso 1 1 calc R U . . .
C00D C 0.3669(2) 0.3864(2) 0.28781(16) 0.0391(6) Uani 1 1 d . . . . .
C00E C 0.3080(3) 0.4113(2) 0.34850(16) 0.0417(6) Uani 1 1 d . . . . .
C00F C 0.4562(2) 0.3363(2) 0.15127(16) 0.0389(6) Uani 1 1 d . . . . .
C00G C 0.4755(3) 0.5655(2) 0.40849(16) 0.0415(6) Uani 1 1 d . . . . .
C00H C 0.5601(3) 0.3871(2) 0.05792(17) 0.0429(6) Uani 1 1 d . . . . .
C00I C 0.1463(3) 0.2580(2) 0.28845(18) 0.0494(7) Uani 1 1 d . . . . .
H00I H 0.072329 0.216641 0.289132 0.059 Uiso 1 1 calc R U . . .
C00J C 0.3403(3) 0.1496(2) 0.13254(16) 0.0400(6) Uani 1 1 d . . . . .
C00K C 0.0209(3) 0.0728(2) 0.16360(17) 0.0442(7) Uani 1 1 d . . . . .
C00L C 0.5450(3) 0.5483(2) 0.35429(17) 0.0436(6) Uani 1 1 d . . . . .
C00M C 0.6257(3) 0.4810(2) 0.11227(18) 0.0446(7) Uani 1 1 d . . . . .
C00N C 0.2022(3) 0.3414(2) 0.34868(17) 0.0531(8) Uani 1 1 d . . . . .
H00N H 0.169188 0.352292 0.391234 0.064 Uiso 1 1 calc DR U . . .
C00O C 0.4315(3) 0.0968(2) 0.10886(18) 0.0467(7) Uani 1 1 d . . . . .
H00O H 0.509677 0.136204 0.114920 0.056 Uiso 1 1 calc R U . . .
C00P C 0.5092(3) 0.6509(2) 0.47323(17) 0.0453(7) Uani 1 1 d . . . . .
C00Q C 0.4061(3) -0.0135(2) 0.0765(2) 0.0554(8) Uani 1 1 d . . . . .
H00Q H 0.466896 -0.048378 0.060548 0.066 Uiso 1 1 calc R U . . .
C00R C 0.2003(3) -0.0211(2) 0.09236(19) 0.0498(7) Uani 1 1 d . . . . .
H00R H 0.122886 -0.061381 0.087287 0.060 Uiso 1 1 calc R U . . .
C00S C -0.0986(3) 0.0581(3) 0.1213(2) 0.0550(8) Uani 1 1 d . . . . .
H00S H -0.117334 0.098907 0.085119 0.066 Uiso 1 1 calc R U . . .
C00T C 0.4106(3) 0.6454(2) 0.51219(17) 0.0453(7) Uani 1 1 d . . . . .
C00U C 0.6778(3) 0.4730(3) -0.01364(19) 0.0511(7) Uani 1 1 d . . . . .
C00V C 0.6562(3) 0.6232(2) 0.37132(18) 0.0504(7) Uani 1 1 d . . . . .
H00V H 0.708015 0.613606 0.338217 0.060 Uiso 1 1 calc R U . . .
C00W C 0.0451(3) 0.0100(3) 0.2173(2) 0.0586(8) Uani 1 1 d . . . . .
H00W H 0.124480 0.018221 0.246821 0.070 Uiso 1 1 calc R U . . .
C00X C 0.0435(3) 0.2586(3) -0.0299(2) 0.0563(8) Uani 1 1 d . . . . .
H00X H 0.056114 0.245423 -0.078906 0.068 Uiso 1 1 calc R U . . .
C00Y C 0.2893(3) -0.0726(2) 0.0678(2) 0.0577(9) Uani 1 1 d . . . . .
H00Y H 0.271663 -0.146907 0.045373 0.069 Uiso 1 1 calc R U . . .
C00Z C 0.5909(3) 0.3820(2) -0.01478(18) 0.0474(7) Uani 1 1 d . . . . .
C010 C 0.3193(3) 0.5549(2) 0.46948(17) 0.0458(7) Uani 1 1 d . . . . .
C011 C 0.6186(3) 0.7240(2) 0.48589(18) 0.0516(8) Uani 1 1 d . . . . .
H011 H 0.641462 0.781606 0.528622 0.062 Uiso 1 1 calc R U . . .
C012 C 0.3917(3) 0.7125(3) 0.57610(17) 0.0501(7) Uani 1 1 d . . . . .
H012 H 0.453245 0.770704 0.604008 0.060 Uiso 1 1 calc R U . . .
C013 C 0.7182(3) 0.4849(3) -0.0783(2) 0.0600(9) Uani 1 1 d . . . . .
H013 H 0.774815 0.545742 -0.077261 0.072 Uiso 1 1 calc R U . . .
C014 C 0.5458(3) 0.3025(3) -0.08217(19) 0.0569(8) Uani 1 1 d . . . . .
H014 H 0.488111 0.242006 -0.084131 0.068 Uiso 1 1 calc R U . . .
C015 C 0.2833(3) 0.6948(3) 0.59920(18) 0.0518(8) Uani 1 1 d . . . . .
C016 C 0.6936(3) 0.7113(2) 0.43495(18) 0.0515(8) Uani 1 1 d . . . . .
C017 C 0.0130(3) 0.3007(3) 0.1164(2) 0.0571(8) Uani 1 1 d . . . . .
H017 H 0.003934 0.317519 0.166079 0.069 Uiso 1 1 calc R U . . .
C018 C 0.2098(3) 0.5389(2) 0.49279(18) 0.0585(9) Uani 1 1 d . . . . .
H018 H 0.146933 0.481805 0.464941 0.070 Uiso 1 1 calc DR U . . .
C019 C 0.6730(4) 0.4052(3) -0.1435(2) 0.0686(10) Uani 1 1 d . . . . .
H019 H 0.699789 0.411736 -0.187128 0.082 Uiso 1 1 calc R U . . .
C01A C 0.1943(3) 0.6053(3) 0.5554(2) 0.0599(9) Uani 1 1 d . . . . .
H01A H 0.120951 0.591216 0.570194 0.072 Uiso 1 1 calc R U . . .
B01B B 0.4863(3) 0.4558(2) 0.28374(19) 0.0394(7) Uani 1 1 d . . . . .
C01C C -0.1912(3) -0.0169(3) 0.1320(3) 0.0730(11) Uani 1 1 d . . . . .
H01C H -0.270913 -0.025546 0.102873 0.088 Uiso 1 1 calc R U . . .
C01D C -0.0245(4) 0.3349(3) -0.0084(2) 0.0679(10) Uani 1 1 d . . . . .
H01D H -0.061076 0.371854 -0.043220 0.081 Uiso 1 1 calc R U . . .
C01E C 0.2557(3) 0.7702(3) 0.66634(19) 0.0606(9) Uani 1 1 d . . . . .
C01F C 0.8135(4) 0.7913(3) 0.4444(2) 0.0684(10) Uani 1 1 d . . . . .
C01G C 0.5872(4) 0.3141(3) -0.1456(2) 0.0691(10) Uani 1 1 d . . . . .
H01G H 0.557751 0.260723 -0.190503 0.083 Uiso 1 1 calc R U . . .
C01H C -0.0484(4) -0.0648(3) 0.2271(2) 0.0735(11) Uani 1 1 d . . . . .
H01H H -0.030571 -0.106408 0.262791 0.088 Uiso 1 1 calc R U . . .
C01I C -0.1667(4) -0.0782(3) 0.1847(3) 0.0788(13) Uani 1 1 d . . . . .
H01I H -0.228976 -0.127944 0.191805 0.095 Uiso 1 1 calc R U . . .
C01J C -0.0392(4) 0.3572(3) 0.0646(2) 0.0698(10) Uani 1 1 d . . . . .
H01J H -0.084233 0.410448 0.079559 0.084 Uiso 1 1 calc R U . . .
C01K C 0.1553(5) 0.8303(4) 0.6374(3) 0.0935(15) Uani 1 1 d . . . . .
H01B H 0.185745 0.879746 0.609376 0.140 Uiso 1 1 calc R U . . .
H01E H 0.130198 0.870692 0.679637 0.140 Uiso 1 1 calc R U . . .
H01F H 0.086195 0.778716 0.604738 0.140 Uiso 1 1 calc R U . . .
C01L C 0.8418(4) 0.8797(4) 0.5171(3) 0.0993(17) Uani 1 1 d . . . . .
H01K H 0.779992 0.924990 0.514337 0.149 Uiso 1 1 calc R U . . .
H01L H 0.920821 0.923454 0.523188 0.149 Uiso 1 1 calc R U . . .
H01M H 0.842641 0.846632 0.559661 0.149 Uiso 1 1 calc R U . . .
C01M C 0.9215(4) 0.7290(4) 0.4481(3) 0.1029(17) Uani 1 1 d . . . . .
H01N H 0.934300 0.702648 0.493950 0.154 Uiso 1 1 calc R U . . .
H01O H 0.994409 0.776910 0.447799 0.154 Uiso 1 1 calc R U . . .
H01P H 0.903206 0.668336 0.404919 0.154 Uiso 1 1 calc R U . . .
C01N C 0.2086(6) 0.7047(5) 0.7199(3) 0.1088(18) Uani 1 1 d . . . . .
H01Q H 0.132715 0.656880 0.693162 0.163 Uiso 1 1 calc R U . . .
H01R H 0.195164 0.754155 0.762841 0.163 Uiso 1 1 calc R U . . .
H01S H 0.268469 0.662412 0.737245 0.163 Uiso 1 1 calc R U . . .
C01O C 0.8031(5) 0.8441(4) 0.3758(3) 0.114(2) Uani 1 1 d . . . . .
H01T H 0.795718 0.789105 0.330530 0.171 Uiso 1 1 calc R U . . .
H01U H 0.875232 0.897940 0.383324 0.171 Uiso 1 1 calc R U . . .
H01V H 0.731783 0.878368 0.370813 0.171 Uiso 1 1 calc R U . . .
C01P C 0.3688(4) 0.8517(5) 0.7119(3) 0.128(3) Uani 1 1 d . . . . .
H01W H 0.433863 0.813518 0.727860 0.193 Uiso 1 1 calc R U . . .
H01X H 0.350118 0.894502 0.755725 0.193 Uiso 1 1 calc R U . . .
H01Y H 0.394233 0.898793 0.680935 0.193 Uiso 1 1 calc R U . . .
C1 C 0.8304(11) 0.3017(10) -0.3207(7) 0.116(4) Uani 0.5 1 d D U P . .
H1A H 0.863720 0.281928 -0.364942 0.140 Uiso 0.5 1 calc R U P . .
H1B H 0.777415 0.353975 -0.331203 0.140 Uiso 0.5 1 calc R U P . .
C2 C 0.9329(12) 0.3586(12) -0.2575(8) 0.147(5) Uani 0.5 1 d D U P . .
H2A H 0.900153 0.381059 -0.213318 0.177 Uiso 0.5 1 calc R U P . .
H2B H 0.985795 0.306726 -0.245949 0.177 Uiso 0.5 1 calc R U P . .
C4 C 0.7520(16) 0.2036(13) -0.3151(10) 0.186(7) Uani 0.5 1 d D U P . .
H4A H 0.714314 0.226190 -0.273139 0.223 Uiso 0.5 1 calc R U P . .
H4B H 0.807179 0.155582 -0.299065 0.223 Uiso 0.5 1 calc R U P . .
C3 C 1.0085(13) 0.4535(9) -0.2673(8) 0.142(5) Uani 0.5 1 d D U P . .
H3A H 1.006634 0.446566 -0.320278 0.213 Uiso 0.5 1 calc R U P . .
H3B H 1.091615 0.458967 -0.239435 0.213 Uiso 0.5 1 calc R U P . .
H3C H 0.977526 0.517872 -0.248685 0.213 Uiso 0.5 1 calc R U P . .
C5 C 0.6518(17) 0.1340(15) -0.3780(10) 0.200(8) Uani 0.5 1 d D U P . .
H5A H 0.587058 0.174537 -0.392304 0.240 Uiso 0.5 1 calc R U P . .
H5B H 0.683110 0.108132 -0.422177 0.240 Uiso 0.5 1 calc R U P . .
C6 C 0.6054(19) 0.0419(16) -0.3475(12) 0.212(8) Uani 0.5 1 d D U P . .
H6A H 0.519888 0.016063 -0.371243 0.319 Uiso 0.5 1 calc R U P . .
H6B H 0.615529 0.065698 -0.293555 0.319 Uiso 0.5 1 calc R U P . .
H6C H 0.650763 -0.016074 -0.357799 0.319 Uiso 0.5 1 calc R U P . .

loop_
_atom_site_aniso_label
_atom_site_aniso_U_11
_atom_site_aniso_U_22
_atom_site_aniso_U_33
_atom_site_aniso_U_23
_atom_site_aniso_U_13
_atom_site_aniso_U_12
S001 0.0470(4) 0.0589(5) 0.0624(5) 0.0170(4) 0.0217(4) 0.0008(3)
N002 0.0408(12) 0.0338(11) 0.0426(13) 0.0027(9) 0.0155(10) 0.0029(9)
N003 0.0406(12) 0.0406(12) 0.0421(13) -0.0004(10) 0.0126(10) 0.0003(10)
C004 0.0383(14) 0.0381(14) 0.0437(16) 0.0030(12) 0.0103(12) -0.0006(11)
C005 0.0394(14) 0.0366(13) 0.0394(15) 0.0056(11) 0.0127(11) 0.0057(11)
C006 0.0363(14) 0.0373(14) 0.0466(16) 0.0047(12) 0.0086(12) 0.0015(11)
C007 0.0369(14) 0.0378(13) 0.0419(15) 0.0020(11) 0.0101(11) 0.0008(11)
C008 0.0439(15) 0.0342(13) 0.0449(16) 0.0044(11) 0.0113(12) 0.0050(11)
C009 0.0418(15) 0.0412(14) 0.0505(17) 0.0051(13) 0.0146(13) 0.0021(12)
C00A 0.0455(15) 0.0370(14) 0.0463(16) 0.0039(12) 0.0156(13) 0.0056(11)
C00B 0.0355(13) 0.0403(14) 0.0481(16) 0.0067(12) 0.0112(12) 0.0064(11)
C00C 0.0453(16) 0.0408(14) 0.0486(17) 0.0033(13) 0.0108(13) 0.0018(12)
C00D 0.0395(14) 0.0352(13) 0.0414(15) 0.0060(11) 0.0103(12) 0.0052(11)
C00E 0.0412(14) 0.0390(14) 0.0411(15) 0.0029(12) 0.0119(12) -0.0004(11)
C00F 0.0369(13) 0.0355(13) 0.0451(15) 0.0077(11) 0.0129(12) 0.0067(11)
C00G 0.0406(14) 0.0376(13) 0.0435(15) 0.0052(12) 0.0105(12) 0.0015(11)
C00H 0.0436(15) 0.0437(15) 0.0467(16) 0.0118(13) 0.0175(13) 0.0142(12)
C00I 0.0446(16) 0.0486(16) 0.0491(17) -0.0004(13) 0.0194(13) -0.0079(13)
C00J 0.0413(14) 0.0348(13) 0.0418(15) 0.0053(11) 0.0083(12) 0.0064(11)
C00K 0.0458(15) 0.0376(14) 0.0441(16) -0.0003(12) 0.0152(13) -0.0029(12)
C00L 0.0416(15) 0.0408(14) 0.0462(16) 0.0060(12) 0.0122(12) 0.0023(12)
C00M 0.0392(14) 0.0449(15) 0.0522(17) 0.0123(13) 0.0161(13) 0.0060(12)
C00N 0.0526(17) 0.0569(18) 0.0462(17) 0.0012(14) 0.0238(14) -0.0068(14)
C00O 0.0438(15) 0.0399(14) 0.0546(18) 0.0056(13) 0.0113(13) 0.0089(12)
C00P 0.0443(15) 0.0426(15) 0.0445(16) 0.0012(12) 0.0118(13) 0.0031(12)
C00Q 0.0518(18) 0.0444(16) 0.070(2) 0.0046(15) 0.0167(16) 0.0179(14)
C00R 0.0465(16) 0.0371(14) 0.0604(19) 0.0022(13) 0.0126(14) 0.0015(12)
C00S 0.0437(16) 0.0567(18) 0.0568(19) -0.0013(15) 0.0160(14) -0.0037(14)
C00T 0.0452(16) 0.0449(15) 0.0425(16) 0.0024(12) 0.0109(13) 0.0065(12)
C00U 0.0460(16) 0.0600(18) 0.0580(19) 0.0227(15) 0.0224(14) 0.0169(14)
C00V 0.0455(16) 0.0503(16) 0.0498(18) 0.0005(14) 0.0154(14) -0.0014(13)
C00W 0.065(2) 0.0491(17) 0.060(2) 0.0106(15) 0.0198(17) 0.0013(15)
C00X 0.060(2) 0.0507(18) 0.0504(19) 0.0102(15) 0.0054(15) -0.0022(15)
C00Y 0.060(2) 0.0367(15) 0.071(2) -0.0025(15) 0.0148(17) 0.0096(14)
C00Z 0.0484(16) 0.0497(16) 0.0533(18) 0.0166(14) 0.0216(14) 0.0195(13)
C010 0.0469(16) 0.0452(15) 0.0418(16) 0.0018(12) 0.0125(13) 0.0053(12)
C011 0.0515(17) 0.0463(16) 0.0477(17) -0.0026(13) 0.0111(14) -0.0032(13)
C012 0.0498(17) 0.0485(16) 0.0443(17) -0.0031(13) 0.0088(13) 0.0058(13)
C013 0.0558(19) 0.074(2) 0.063(2) 0.0268(19) 0.0273(17) 0.0186(17)
C014 0.070(2) 0.0506(17) 0.057(2) 0.0114(15) 0.0265(17) 0.0173(16)
C015 0.0509(17) 0.0592(18) 0.0425(16) -0.0003(14) 0.0114(14) 0.0171(14)
C016 0.0462(16) 0.0485(16) 0.0509(18) 0.0031(14) 0.0095(14) -0.0079(13)
C017 0.0575(19) 0.0562(18) 0.060(2) 0.0088(16) 0.0175(16) 0.0210(15)
C018 0.0482(18) 0.0596(19) 0.060(2) -0.0052(16) 0.0200(15) -0.0017(15)
C019 0.075(2) 0.089(3) 0.063(2) 0.033(2) 0.036(2) 0.033(2)
C01A 0.0493(18) 0.065(2) 0.061(2) -0.0025(17) 0.0218(16) 0.0078(15)
B01B 0.0361(15) 0.0366(15) 0.0451(18) 0.0078(13) 0.0107(13) 0.0061(12)
C01C 0.052(2) 0.073(2) 0.081(3) -0.008(2) 0.0260(19) -0.0133(17)
C01D 0.070(2) 0.056(2) 0.073(3) 0.0213(18) 0.0008(19) 0.0102(17)
C01E 0.059(2) 0.072(2) 0.0471(18) -0.0035(16) 0.0132(15) 0.0230(17)
C01F 0.066(2) 0.064(2) 0.061(2) -0.0021(17) 0.0195(18) -0.0231(18)
C01G 0.088(3) 0.071(2) 0.055(2) 0.0091(18) 0.029(2) 0.029(2)
C01H 0.094(3) 0.054(2) 0.080(3) 0.0169(19) 0.043(2) 0.000(2)
C01I 0.081(3) 0.060(2) 0.092(3) 0.000(2) 0.050(2) -0.019(2)
C01J 0.068(2) 0.060(2) 0.084(3) 0.016(2) 0.014(2) 0.0265(18)
C01K 0.104(3) 0.093(3) 0.079(3) -0.006(2) 0.013(2) 0.051(3)
C01L 0.094(3) 0.080(3) 0.093(3) -0.027(2) 0.036(3) -0.044(2)
C01M 0.050(2) 0.109(4) 0.122(4) -0.014(3) 0.022(2) -0.021(2)
C01N 0.147(5) 0.129(4) 0.074(3) 0.024(3) 0.057(3) 0.059(4)
C01O 0.124(4) 0.103(4) 0.097(4) 0.035(3) 0.018(3) -0.048(3)
C01P 0.069(3) 0.179(6) 0.086(3) -0.077(4) 0.015(2) 0.007(3)
C1 0.123(5) 0.122(5) 0.115(5) 0.025(4) 0.042(4) 0.040(4)
C2 0.141(6) 0.158(6) 0.151(6) 0.022(4) 0.060(5) 0.032(5)
C4 0.183(8) 0.192(8) 0.186(8) 0.037(5) 0.053(5) 0.041(5)
C3 0.170(9) 0.120(7) 0.125(8) -0.018(6) 0.038(7) 0.051(7)
C5 0.203(9) 0.197(9) 0.200(9) 0.050(5) 0.040(5) 0.043(5)
C6 0.194(11) 0.212(11) 0.227(12) 0.037(9) 0.068(9) 0.010(8)

loop_
_atom_type_symbol
_atom_type_description
_atom_type_scat_dispersion_real
_atom_type_scat_dispersion_imag
_atom_type_scat_source
C C 0.0033 0.0016 'International Tables Vol C Tables 4.2.6.8 and 6.1.1.4'
H H 0.0000 0.0000 'International Tables Vol C Tables 4.2.6.8 and 6.1.1.4'
B B 0.0013 0.0007 'International Tables Vol C Tables 4.2.6.8 and 6.1.1.4'
N N 0.0061 0.0033 'International Tables Vol C Tables 4.2.6.8 and 6.1.1.4'
S S 0.1246 0.1234 'International Tables Vol C Tables 4.2.6.8 and 6.1.1.4'

loop_
_geom_angle_atom_site_label_1
_geom_angle_atom_site_label_2
_geom_angle_atom_site_label_3
_geom_angle
_geom_angle_site_symmetry_1
_geom_angle_site_symmetry_3
_geom_angle_publ_flag
C00U S001 C00M 91.25(15) . . ?
C005 N002 C00F 122.2(2) . . ?
C005 N002 C00J 116.5(2) . . ?
C00F N002 C00J 120.7(2) . . ?
C00E N003 C010 130.2(2) . . ?
C00G N003 C00E 121.8(2) . . ?
C00G N003 C010 108.1(2) . . ?
C005 C004 C007 117.9(2) . . ?
C00I C004 C005 117.5(2) . . ?
C00I C004 C007 124.0(2) . . ?
N002 C005 C004 117.8(2) . . ?
N002 C005 C00D 120.1(2) . . ?
C00D C005 C004 122.1(2) . . ?
C00C C006 C007 122.3(3) . . ?
C00C C006 C017 118.0(3) . . ?
C017 C006 C007 119.7(3) . . ?
C004 C007 C006 107.5(2) . . ?
C004 C007 C00K 111.5(2) . . ?
C008 C007 C004 105.7(2) . . ?
C008 C007 C006 110.2(2) . . ?
C008 C007 C00K 111.1(2) . . ?
C00K C007 C006 110.6(2) . . ?
C00J C008 C007 118.0(2) . . ?
C00J C008 C00R 118.7(3) . . ?
C00R C008 C007 123.2(3) . . ?
C00B C009 H009 119.3 . . ?
C00M C009 H009 119.3 . . ?
C00M C009 C00B 121.4(3) . . ?
C00F C00A H00A 119.9 . . ?
C00H C00A H00A 119.9 . . ?
C00H C00A C00F 120.3(3) . . ?
C009 C00B B01B 123.5(2) . . ?
C00F C00B C009 117.2(3) . . ?
C00F C00B B01B 119.0(2) . . ?
C006 C00C H00C 119.6 . . ?
C006 C00C C00X 120.9(3) . . ?
C00X C00C H00C 119.6 . . ?
C005 C00D C00E 117.4(2) . . ?
C005 C00D B01B 119.6(2) . . ?
C00E C00D B01B 123.0(2) . . ?
N003 C00E C00D 117.5(2) . . ?
C00N C00E N003 123.6(2) . . ?
C00N C00E C00D 118.9(2) . . ?
C00A C00F N002 118.7(2) . . ?
C00A C00F C00B 121.2(3) . . ?
C00B C00F N002 120.0(2) . . ?
C00L C00G N003 126.6(2) . . ?
C00L C00G C00P 123.9(3) . . ?
C00P C00G N003 109.5(2) . . ?
C00A C00H C00M 119.3(3) . . ?
C00A C00H C00Z 128.8(3) . . ?
C00M C00H C00Z 111.8(3) . . ?
C004 C00I H00I 119.1 . . ?
C00N C00I C004 121.9(3) . . ?
C00N C00I H00I 119.1 . . ?
C008 C00J N002 118.6(2) . . ?
C008 C00J C00O 120.1(2) . . ?
C00O C00J N002 121.2(2) . . ?
C00S C00K C007 122.9(3) . . ?
C00S C00K C00W 117.7(3) . . ?
C00W C00K C007 119.4(3) . . ?
C00G C00L C00V 114.2(3) . . ?
C00G C00L B01B 115.7(2) . . ?
C00V C00L B01B 130.0(3) . . ?
C009 C00M S001 127.0(2) . . ?
C009 C00M C00H 120.6(3) . . ?
C00H C00M S001 112.3(2) . . ?
C00E C00N H00N 119.2 . . ?
C00I C00N C00E 121.7(3) . . ?
C00I C00N H00N 119.2 . . ?
C00J C00O H00O 119.9 . . ?
C00Q C00O C00J 120.2(3) . . ?
C00Q C00O H00O 119.9 . . ?
C00G C00P C00T 107.3(2) . . ?
C011 C00P C00G 119.2(3) . . ?
C011 C00P C00T 133.3(3) . . ?
C00O C00Q H00Q 120.0 . . ?
C00O C00Q C00Y 119.9(3) . . ?
C00Y C00Q H00Q 120.0 . . ?
C008 C00R H00R 119.4 . . ?
C00Y C00R C008 121.1(3) . . ?
C00Y C00R H00R 119.4 . . ?
C00K C00S H00S 119.5 . . ?
C00K C00S C01C 121.0(4) . . ?
C01C C00S H00S 119.5 . . ?
C010 C00T C00P 107.3(2) . . ?
C012 C00T C00P 132.1(3) . . ?
C012 C00T C010 120.5(3) . . ?
C00Z C00U S001 112.5(2) . . ?
C013 C00U S001 126.2(3) . . ?
C013 C00U C00Z 121.3(3) . . ?
C00L C00V H00V 117.9 . . ?
C016 C00V C00L 124.2(3) . . ?
C016 C00V H00V 117.9 . . ?
C00K C00W H00W 119.7 . . ?
C01H C00W C00K 120.6(4) . . ?
C01H C00W H00W 119.7 . . ?
C00C C00X H00X 120.0 . . ?
C01D C00X C00C 120.0(3) . . ?
C01D C00X H00X 120.0 . . ?
C00Q C00Y H00Y 120.1 . . ?
C00R C00Y C00Q 119.9(3) . . ?
C00R C00Y H00Y 120.1 . . ?
C00U C00Z C00H 112.1(3) . . ?
C014 C00Z C00H 129.0(3) . . ?
C014 C00Z C00U 118.9(3) . . ?
C00T C010 N003 107.7(2) . . ?
C018 C010 N003 134.5(3) . . ?
C018 C010 C00T 117.6(3) . . ?
C00P C011 H011 119.9 . . ?
C016 C011 C00P 120.2(3) . . ?
C016 C011 H011 119.9 . . ?
C00T C012 H012 119.4 . . ?
C015 C012 C00T 121.3(3) . . ?
C015 C012 H012 119.4 . . ?
C00U C013 H013 120.7 . . ?
C019 C013 C00U 118.5(3) . . ?
C019 C013 H013 120.7 . . ?
C00Z C014 H014 120.2 . . ?
C01G C014 C00Z 119.6(3) . . ?
C01G C014 H014 120.2 . . ?
C012 C015 C01A 116.9(3) . . ?
C012 C015 C01E 123.0(3) . . ?
C01A C015 C01E 120.0(3) . . ?
C00V C016 C01F 119.1(3) . . ?
C011 C016 C00V 118.2(3) . . ?
C011 C016 C01F 122.7(3) . . ?
C006 C017 H017 119.6 . . ?
C01J C017 C006 120.8(3) . . ?
C01J C017 H017 119.6 . . ?
C010 C018 H018 119.7 . . ?
C01A C018 C010 120.5(3) . . ?
C01A C018 H018 119.7 . . ?
C013 C019 H019 119.5 . . ?
C013 C019 C01G 121.0(3) . . ?
C01G C019 H019 119.5 . . ?
C015 C01A H01A 118.4 . . ?
C018 C01A C015 123.2(3) . . ?
C018 C01A H01A 118.4 . . ?
C00B B01B C00L 129.5(3) . . ?
C00D B01B C00B 115.1(2) . . ?
C00D B01B C00L 114.9(3) . . ?
C00S C01C H01C 119.5 . . ?
C01I C01C C00S 121.0(4) . . ?
C01I C01C H01C 119.5 . . ?
C00X C01D H01D 120.0 . . ?
C00X C01D C01J 120.0(4) . . ?
C01J C01D H01D 120.0 . . ?
C015 C01E C01N 111.0(3) . . ?
C01K C01E C015 109.3(3) . . ?
C01K C01E C01N 107.3(4) . . ?
C01P C01E C015 111.4(3) . . ?
C01P C01E C01K 109.5(4) . . ?
C01P C01E C01N 108.2(4) . . ?
C01L C01F C016 112.2(3) . . ?
C01L C01F C01M 107.4(4) . . ?
C01L C01F C01O 109.4(4) . . ?
C01M C01F C016 109.5(3) . . ?
C01M C01F C01O 109.1(4) . . ?
C01O C01F C016 109.3(3) . . ?
C014 C01G C019 120.7(4) . . ?
C014 C01G H01G 119.6 . . ?
C019 C01G H01G 119.6 . . ?
C00W C01H H01H 119.5 . . ?
C01I C01H C00W 121.0(4) . . ?
C01I C01H H01H 119.5 . . ?
C01C C01I C01H 118.8(3) . . ?
C01C C01I H01I 120.6 . . ?
C01H C01I H01I 120.6 . . ?
C017 C01J H01J 119.9 . . ?
C01D C01J C017 120.2(3) . . ?
C01D C01J H01J 119.9 . . ?
C01E C01K H01B 109.5 . . ?
C01E C01K H01E 109.5 . . ?
C01E C01K H01F 109.5 . . ?
H01B C01K H01E 109.5 . . ?
H01B C01K H01F 109.5 . . ?
H01E C01K H01F 109.5 . . ?
C01F C01L H01K 109.5 . . ?
C01F C01L H01L 109.5 . . ?
C01F C01L H01M 109.5 . . ?
H01K C01L H01L 109.5 . . ?
H01K C01L H01M 109.5 . . ?
H01L C01L H01M 109.5 . . ?
C01F C01M H01N 109.5 . . ?
C01F C01M H01O 109.5 . . ?
C01F C01M H01P 109.5 . . ?
H01N C01M H01O 109.5 . . ?
H01N C01M H01P 109.5 . . ?
H01O C01M H01P 109.5 . . ?
C01E C01N H01Q 109.5 . . ?
C01E C01N H01R 109.5 . . ?
C01E C01N H01S 109.5 . . ?
H01Q C01N H01R 109.5 . . ?
H01Q C01N H01S 109.5 . . ?
H01R C01N H01S 109.5 . . ?
C01F C01O H01T 109.5 . . ?
C01F C01O H01U 109.5 . . ?
C01F C01O H01V 109.5 . . ?
H01T C01O H01U 109.5 . . ?
H01T C01O H01V 109.5 . . ?
H01U C01O H01V 109.5 . . ?
C01E C01P H01W 109.5 . . ?
C01E C01P H01X 109.5 . . ?
C01E C01P H01Y 109.5 . . ?
H01W C01P H01X 109.5 . . ?
H01W C01P H01Y 109.5 . . ?
H01X C01P H01Y 109.5 . . ?
H1A C1 H1B 106.9 . . ?
C2 C1 H1A 107.3 . . ?
C2 C1 H1B 107.3 . . ?
C2 C1 C4 120.3(12) . . ?
C4 C1 H1A 107.3 . . ?
C4 C1 H1B 107.3 . . ?
C1 C2 H2A 107.9 . . ?
C1 C2 H2B 107.9 . . ?
H2A C2 H2B 107.2 . . ?
C3 C2 C1 117.5(12) . . ?
C3 C2 H2A 107.9 . . ?
C3 C2 H2B 107.9 . . ?
C1 C4 H4A 106.1 . . ?
C1 C4 H4B 106.1 . . ?
C1 C4 C5 124.9(14) . . ?
H4A C4 H4B 106.3 . . ?
C5 C4 H4A 106.1 . . ?
C5 C4 H4B 106.1 . . ?
C2 C3 H3A 109.5 . . ?
C2 C3 H3B 109.5 . . ?
C2 C3 H3C 109.5 . . ?
H3A C3 H3B 109.5 . . ?
H3A C3 H3C 109.5 . . ?
H3B C3 H3C 109.5 . . ?
C4 C5 H5A 110.7 . . ?
C4 C5 H5B 110.7 . . ?
H5A C5 H5B 108.8 . . ?
C6 C5 C4 105.2(13) . . ?
C6 C5 H5A 110.7 . . ?
C6 C5 H5B 110.7 . . ?
C5 C6 H6A 109.5 . . ?
C5 C6 H6B 109.5 . . ?
C5 C6 H6C 109.5 . . ?
H6A C6 H6B 109.5 . . ?
H6A C6 H6C 109.5 . . ?
H6B C6 H6C 109.5 . . ?

loop_
_geom_bond_atom_site_label_1
_geom_bond_atom_site_label_2
_geom_bond_distance
_geom_bond_site_symmetry_2
_geom_bond_publ_flag
S001 C00M 1.754(3) . ?
S001 C00U 1.739(4) . ?
N002 C005 1.395(3) . ?
N002 C00F 1.416(3) . ?
N002 C00J 1.434(3) . ?
N003 C00E 1.401(3) . ?
N003 C00G 1.396(3) . ?
N003 C010 1.421(4) . ?
C004 C005 1.411(4) . ?
C004 C007 1.531(4) . ?
C004 C00I 1.372(4) . ?
C005 C00D 1.409(4) . ?
C006 C007 1.545(4) . ?
C006 C00C 1.376(4) . ?
C006 C017 1.389(4) . ?
C007 C008 1.526(4) . ?
C007 C00K 1.543(4) . ?
C008 C00J 1.392(4) . ?
C008 C00R 1.394(4) . ?
C009 H009 0.9300 . ?
C009 C00B 1.414(4) . ?
C009 C00M 1.375(4) . ?
C00A H00A 0.9300 . ?
C00A C00F 1.396(4) . ?
C00A C00H 1.385(4) . ?
C00B C00F 1.415(4) . ?
C00B B01B 1.536(4) . ?
C00C H00C 0.9300 . ?
C00C C00X 1.400(5) . ?
C00D C00E 1.419(4) . ?
C00D B01B 1.535(4) . ?
C00E C00N 1.393(4) . ?
C00G C00L 1.393(4) . ?
C00G C00P 1.395(4) . ?
C00H C00M 1.405(4) . ?
C00H C00Z 1.444(4) . ?
C00I H00I 0.9300 . ?
C00I C00N 1.355(4) . ?
C00J C00O 1.395(4) . ?
C00K C00S 1.383(4) . ?
C00K C00W 1.397(5) . ?
C00L C00V 1.411(4) . ?
C00L B01B 1.537(4) . ?
C00N H00N 0.9300 . ?
C00O H00O 0.9300 . ?
C00O C00Q 1.377(4) . ?
C00P C00T 1.444(4) . ?
C00P C011 1.394(4) . ?
C00Q H00Q 0.9300 . ?
C00Q C00Y 1.391(5) . ?
C00R H00R 0.9300 . ?
C00R C00Y 1.373(4) . ?
C00S H00S 0.9300 . ?
C00S C01C 1.392(5) . ?
C00T C010 1.418(4) . ?
C00T C012 1.385(4) . ?
C00U C00Z 1.409(4) . ?
C00U C013 1.389(5) . ?
C00V H00V 0.9300 . ?
C00V C016 1.403(4) . ?
C00W H00W 0.9300 . ?
C00W C01H 1.389(5) . ?
C00X H00X 0.9300 . ?
C00X C01D 1.361(5) . ?
C00Y H00Y 0.9300 . ?
C00Z C014 1.393(5) . ?
C010 C018 1.392(4) . ?
C011 H011 0.9300 . ?
C011 C016 1.388(4) . ?
C012 H012 0.9300 . ?
C012 C015 1.381(4) . ?
C013 H013 0.9300 . ?
C013 C019 1.368(5) . ?
C014 H014 0.9300 . ?
C014 C01G 1.372(5) . ?
C015 C01A 1.402(5) . ?
C015 C01E 1.522(4) . ?
C016 C01F 1.539(4) . ?
C017 H017 0.9300 . ?
C017 C01J 1.386(5) . ?
C018 H018 0.9300 . ?
C018 C01A 1.347(4) . ?
C019 H019 0.9300 . ?
C019 C01G 1.398(6) . ?
C01A H01A 0.9300 . ?
C01C H01C 0.9300 . ?
C01C C01I 1.368(6) . ?
C01D H01D 0.9300 . ?
C01D C01J 1.370(6) . ?
C01E C01K 1.514(6) . ?
C01E C01N 1.541(6) . ?
C01E C01P 1.511(6) . ?
C01F C01L 1.517(5) . ?
C01F C01M 1.534(7) . ?
C01F C01O 1.535(6) . ?
C01G H01G 0.9300 . ?
C01H H01H 0.9300 . ?
C01H C01I 1.374(6) . ?
C01I H01I 0.9300 . ?
C01J H01J 0.9300 . ?
C01K H01B 0.9600 . ?
C01K H01E 0.9600 . ?
C01K H01F 0.9600 . ?
C01L H01K 0.9600 . ?
C01L H01L 0.9600 . ?
C01L H01M 0.9600 . ?
C01M H01N 0.9600 . ?
C01M H01O 0.9600 . ?
C01M H01P 0.9600 . ?
C01N H01Q 0.9600 . ?
C01N H01R 0.9600 . ?
C01N H01S 0.9600 . ?
C01O H01T 0.9600 . ?
C01O H01U 0.9600 . ?
C01O H01V 0.9600 . ?
C01P H01W 0.9600 . ?
C01P H01X 0.9600 . ?
C01P H01Y 0.9600 . ?
C1 H1A 0.9700 . ?
C1 H1B 0.9700 . ?
C1 C2 1.458(9) . ?
C1 C4 1.465(9) . ?
C2 H2A 0.9700 . ?
C2 H2B 0.9700 . ?
C2 C3 1.446(9) . ?
C4 H4A 0.9700 . ?
C4 H4B 0.9700 . ?
C4 C5 1.487(9) . ?
C3 H3A 0.9600 . ?
C3 H3B 0.9600 . ?
C3 H3C 0.9600 . ?
C5 H5A 0.9700 . ?
C5 H5B 0.9700 . ?
C5 C6 1.476(9) . ?
C6 H6A 0.9600 . ?
C6 H6B 0.9600 . ?
C6 H6C 0.9600 . ?

loop_
_geom_torsion_atom_site_label_1
_geom_torsion_atom_site_label_2
_geom_torsion_atom_site_label_3
_geom_torsion_atom_site_label_4
_geom_torsion
_geom_torsion_site_symmetry_1
_geom_torsion_site_symmetry_2
_geom_torsion_site_symmetry_3
_geom_torsion_site_symmetry_4
_geom_torsion_publ_flag
S001 C00U C00Z C00H 0.9(3) . . . . ?
S001 C00U C00Z C014 -179.8(2) . . . . ?
S001 C00U C013 C019 179.4(3) . . . . ?
N002 C005 C00D C00E -177.3(3) . . . . ?
N002 C005 C00D B01B 4.0(4) . . . . ?
N002 C00J C00O C00Q 177.8(3) . . . . ?
N003 C00E C00N C00I 173.7(3) . . . . ?
N003 C00G C00L C00V 179.7(3) . . . . ?
N003 C00G C00L B01B 2.9(4) . . . . ?
N003 C00G C00P C00T -1.8(3) . . . . ?
N003 C00G C00P C011 -178.4(3) . . . . ?
N003 C010 C018 C01A -176.5(4) . . . . ?
C004 C005 C00D C00E 3.2(4) . . . . ?
C004 C005 C00D B01B -175.4(3) . . . . ?
C004 C007 C008 C00J -40.5(3) . . . . ?
C004 C007 C008 C00R 139.8(3) . . . . ?
C004 C007 C00K C00S 126.2(3) . . . . ?
C004 C007 C00K C00W -55.9(3) . . . . ?
C004 C00I C00N C00E 5.0(5) . . . . ?
C005 N002 C00F C00A -156.2(3) . . . . ?
C005 N002 C00F C00B 20.3(4) . . . . ?
C005 N002 C00J C008 35.3(4) . . . . ?
C005 N002 C00J C00O -141.4(3) . . . . ?
C005 C004 C007 C006 -71.5(3) . . . . ?
C005 C004 C007 C008 46.3(3) . . . . ?
C005 C004 C007 C00K 167.1(2) . . . . ?
C005 C004 C00I C00N 2.0(5) . . . . ?
C005 C00D C00E N003 -177.8(2) . . . . ?
C005 C00D C00E C00N 3.7(4) . . . . ?
C005 C00D B01B C00B 10.9(4) . . . . ?
C005 C00D B01B C00L -175.7(3) . . . . ?
C006 C007 C008 C00J 75.4(3) . . . . ?
C006 C007 C008 C00R -104.2(3) . . . . ?
C006 C007 C00K C00S 6.6(4) . . . . ?
C006 C007 C00K C00W -175.5(3) . . . . ?
C006 C00C C00X C01D -1.2(5) . . . . ?
C006 C017 C01J C01D -1.3(6) . . . . ?
C007 C004 C005 N002 -13.3(4) . . . . ?
C007 C004 C005 C00D 166.2(3) . . . . ?
C007 C004 C00I C00N -169.8(3) . . . . ?
C007 C006 C00C C00X 176.7(3) . . . . ?
C007 C006 C017 C01J -175.5(3) . . . . ?
C007 C008 C00J N002 2.9(4) . . . . ?
C007 C008 C00J C00O 179.7(3) . . . . ?
C007 C008 C00R C00Y 179.1(3) . . . . ?
C007 C00K C00S C01C 177.9(3) . . . . ?
C007 C00K C00W C01H -177.7(3) . . . . ?
C008 C007 C00K C00S -116.1(3) . . . . ?
C008 C007 C00K C00W 61.8(3) . . . . ?
C008 C00J C00O C00Q 1.1(5) . . . . ?
C008 C00R C00Y C00Q 1.3(5) . . . . ?
C009 C00B C00F N002 -176.9(2) . . . . ?
C009 C00B C00F C00A -0.5(4) . . . . ?
C009 C00B B01B C00D 161.8(3) . . . . ?
C009 C00B B01B C00L -10.4(5) . . . . ?
C00A C00H C00M S001 -177.2(2) . . . . ?
C00A C00H C00M C009 0.0(4) . . . . ?
C00A C00H C00Z C00U 176.4(3) . . . . ?
C00A C00H C00Z C014 -2.8(5) . . . . ?
C00B C009 C00M S001 178.2(2) . . . . ?
C00B C009 C00M C00H 1.5(4) . . . . ?
C00C C006 C007 C004 132.0(3) . . . . ?
C00C C006 C007 C008 17.2(3) . . . . ?
C00C C006 C007 C00K -106.0(3) . . . . ?
C00C C006 C017 C01J 2.6(5) . . . . ?
C00C C00X C01D C01J 2.5(5) . . . . ?
C00D C00E C00N C00I -7.9(5) . . . . ?
C00E N003 C00G C00L 4.2(5) . . . . ?
C00E N003 C00G C00P -177.8(3) . . . . ?
C00E N003 C010 C00T 178.2(3) . . . . ?
C00E N003 C010 C018 -7.2(6) . . . . ?
C00E C00D B01B C00B -167.7(3) . . . . ?
C00E C00D B01B C00L 5.8(4) . . . . ?
C00F N002 C005 C004 159.1(3) . . . . ?
C00F N002 C005 C00D -20.4(4) . . . . ?
C00F N002 C00J C008 -153.1(3) . . . . ?
C00F N002 C00J C00O 30.2(4) . . . . ?
C00F C00A C00H C00M -1.7(4) . . . . ?
C00F C00A C00H C00Z -178.7(3) . . . . ?
C00F C00B B01B C00D -11.0(4) . . . . ?
C00F C00B B01B C00L 176.8(3) . . . . ?
C00G N003 C00E C00D -6.0(4) . . . . ?
C00G N003 C00E C00N 172.5(3) . . . . ?
C00G N003 C010 C00T -2.2(3) . . . . ?
C00G N003 C010 C018 172.4(4) . . . . ?
C00G C00L C00V C016 -2.8(5) . . . . ?
C00G C00L B01B C00B 165.0(3) . . . . ?
C00G C00L B01B C00D -7.3(4) . . . . ?
C00G C00P C00T C010 0.4(3) . . . . ?
C00G C00P C00T C012 -175.7(3) . . . . ?
C00G C00P C011 C016 -0.6(5) . . . . ?
C00H C00A C00F N002 178.4(3) . . . . ?
C00H C00A C00F C00B 2.0(4) . . . . ?
C00H C00Z C014 C01G 179.5(3) . . . . ?
C00I C004 C005 N002 174.4(3) . . . . ?
C00I C004 C005 C00D -6.1(4) . . . . ?
C00I C004 C007 C006 100.2(3) . . . . ?
C00I C004 C007 C008 -142.0(3) . . . . ?
C00I C004 C007 C00K -21.2(4) . . . . ?
C00J N002 C005 C004 -29.5(4) . . . . ?
C00J N002 C005 C00D 151.0(3) . . . . ?
C00J N002 C00F C00A 32.6(4) . . . . ?
C00J N002 C00F C00B -150.8(3) . . . . ?
C00J C008 C00R C00Y -0.5(5) . . . . ?
C00J C00O C00Q C00Y -0.3(5) . . . . ?
C00K C007 C008 C00J -161.7(3) . . . . ?
C00K C007 C008 C00R 18.7(4) . . . . ?
C00K C00S C01C C01I 0.0(5) . . . . ?
C00K C00W C01H C01I -0.5(5) . . . . ?
C00L C00G C00P C00T 176.2(3) . . . . ?
C00L C00G C00P C011 -0.4(5) . . . . ?
C00L C00V C016 C011 2.1(5) . . . . ?
C00L C00V C016 C01F -176.3(3) . . . . ?
C00M S001 C00U C00Z -0.6(2) . . . . ?
C00M S001 C00U C013 179.1(3) . . . . ?
C00M C009 C00B C00F -1.3(4) . . . . ?
C00M C009 C00B B01B -174.2(3) . . . . ?
C00M C00H C00Z C00U -0.8(4) . . . . ?
C00M C00H C00Z C014 -180.0(3) . . . . ?
C00O C00Q C00Y C00R -0.8(5) . . . . ?
C00P C00G C00L C00V 2.0(4) . . . . ?
C00P C00G C00L B01B -174.8(3) . . . . ?
C00P C00T C010 N003 1.1(3) . . . . ?
C00P C00T C010 C018 -174.6(3) . . . . ?
C00P C00T C012 C015 174.5(3) . . . . ?
C00P C011 C016 C00V -0.2(5) . . . . ?
C00P C011 C016 C01F 178.0(3) . . . . ?
C00R C008 C00J N002 -177.4(3) . . . . ?
C00R C008 C00J C00O -0.7(4) . . . . ?
C00S C00K C00W C01H 0.3(5) . . . . ?
C00S C01C C01I C01H -0.3(6) . . . . ?
C00T C00P C011 C016 -176.1(3) . . . . ?
C00T C010 C018 C01A -2.3(5) . . . . ?
C00T C012 C015 C01A 0.5(5) . . . . ?
C00T C012 C015 C01E -176.4(3) . . . . ?
C00U S001 C00M C009 -176.7(3) . . . . ?
C00U S001 C00M C00H 0.2(2) . . . . ?
C00U C00Z C014 C01G 0.3(5) . . . . ?
C00U C013 C019 C01G 0.6(5) . . . . ?
C00V C00L B01B C00B -11.2(5) . . . . ?
C00V C00L B01B C00D 176.5(3) . . . . ?
C00V C016 C01F C01L -178.5(4) . . . . ?
C00V C016 C01F C01M -59.5(5) . . . . ?
C00V C016 C01F C01O 59.9(5) . . . . ?
C00W C00K C00S C01C 0.0(5) . . . . ?
C00W C01H C01I C01C 0.5(6) . . . . ?
C00X C01D C01J C017 -1.3(6) . . . . ?
C00Z C00H C00M S001 0.3(3) . . . . ?
C00Z C00H C00M C009 177.4(3) . . . . ?
C00Z C00U C013 C019 -0.9(5) . . . . ?
C00Z C014 C01G C019 -0.6(5) . . . . ?
C010 N003 C00E C00D 173.6(3) . . . . ?
C010 N003 C00E C00N -7.9(5) . . . . ?
C010 N003 C00G C00L -175.5(3) . . . . ?
C010 N003 C00G C00P 2.5(3) . . . . ?
C010 C00T C012 C015 -1.2(5) . . . . ?
C010 C018 C01A C015 1.7(6) . . . . ?
C011 C00P C00T C010 176.4(3) . . . . ?
C011 C00P C00T C012 0.2(6) . . . . ?
C011 C016 C01F C01L 3.2(6) . . . . ?
C011 C016 C01F C01M 122.3(4) . . . . ?
C011 C016 C01F C01O -118.3(4) . . . . ?
C012 C00T C010 N003 177.7(3) . . . . ?
C012 C00T C010 C018 2.0(5) . . . . ?
C012 C015 C01A C018 -0.8(5) . . . . ?
C012 C015 C01E C01K 110.4(4) . . . . ?
C012 C015 C01E C01N -131.4(4) . . . . ?
C012 C015 C01E C01P -10.8(6) . . . . ?
C013 C00U C00Z C00H -178.9(3) . . . . ?
C013 C00U C00Z C014 0.4(5) . . . . ?
C013 C019 C01G C014 0.2(6) . . . . ?
C017 C006 C007 C004 -50.0(3) . . . . ?
C017 C006 C007 C008 -164.8(3) . . . . ?
C017 C006 C007 C00K 72.0(3) . . . . ?
C017 C006 C00C C00X -1.4(4) . . . . ?
C01A C015 C01E C01K -66.4(5) . . . . ?
C01A C015 C01E C01N 51.7(5) . . . . ?
C01A C015 C01E C01P 172.4(4) . . . . ?
B01B C00B C00F N002 -3.6(4) . . . . ?
B01B C00B C00F C00A 172.8(3) . . . . ?
B01B C00D C00E N003 0.8(4) . . . . ?
B01B C00D C00E C00N -177.7(3) . . . . ?
B01B C00L C00V C016 173.4(3) . . . . ?
C01E C015 C01A C018 176.2(3) . . . . ?
C1 C4 C5 C6 176.2(17) . . . . ?
C2 C1 C4 C5 -174.7(17) . . . . ?
C4 C1 C2 C3 178.6(13) . . . . ?
